data_7233007
loop_
_publ_author_name
'Samie, Ali'
'Salimi, Alireza'

_publ_section_title
;
 Conformational variation of ligands in mercury halide complexes; high and
 low Z&#x2032; structures
;
_journal_issue 33
_journal_name_full CrystEngComm
_journal_page_first 4951
_journal_paper_doi 10.1039/C9CE00185A
_journal_volume 21
_journal_year 2019
_chemical_formula_moiety 'C24 H18 Cl2 Hg N2 O4'
_chemical_formula_sum 'C24 H18 Cl2 Hg N2 O4'
_chemical_formula_weight 669.89
_chemical_melting_point 447.9
_chemical_name_common 1
_chemical_name_systematic 1
_space_group_crystal_system triclinic
_space_group_IT_number 2
_space_group_name_Hall '-P 1'
_space_group_name_H-M_alt 'P -1'
_symmetry_space_group_name_Hall '-P 1'
_symmetry_space_group_name_H-M 'P -1'
_atom_sites_solution_hydrogens geom
_audit_creation_method SHELXL-2013
_audit_update_record
;
2019-07-02 deposited with the CCDC.    2019-07-03 downloaded from the CCDC.
;
_cell_angle_alpha 99.55(2)
_cell_angle_beta 97.950(16)
_cell_angle_gamma 107.597(11)
_cell_formula_units_Z 4
_cell_length_a 9.449(4)
_cell_length_b 15.591(7)
_cell_length_c 17.606(7)
_cell_measurement_reflns_used 5422
_cell_measurement_temperature 293(2)
_cell_measurement_theta_max 33.5
_cell_measurement_theta_min 1.6
_cell_volume 2388.6(18)
_computing_cell_refinement 'CrystalClear-SM Expert 2.0 rc14 (Rigaku, 2009)'
_computing_data_collection 'CrystalClear-SM Expert 2.0 rc14 (Rigaku, 2009)'
_computing_data_reduction 'CrystalClear-SM Expert 2.0 rc14 (Rigaku, 2009)'
_computing_molecular_graphics 'Bruker SHELXTL'
_computing_publication_material 'Bruker SHELXTL'
_computing_structure_refinement 'SHELXL-2013 (Sheldrick, 2013)'
_computing_structure_solution 'Bruker SHELXTL'
_diffrn_ambient_temperature 293(2)
_diffrn_detector_area_resol_mean 13.6612
_diffrn_measured_fraction_theta_full 0.996
_diffrn_measured_fraction_theta_max 0.996
_diffrn_measurement_device_type 'Rigaku Mercury375R (2x2 bin mode)'
_diffrn_measurement_method 'profile data from \w-scans'
_diffrn_radiation_monochromator 'Graphite Monochromator'
_diffrn_radiation_source 'fine-focus sealed tube'
_diffrn_radiation_type MoK\a
_diffrn_radiation_wavelength 0.71073
_diffrn_reflns_av_R_equivalents 0.1707
_diffrn_reflns_av_unetI/netI 0.1529
_diffrn_reflns_Laue_measured_fraction_full 0.996
_diffrn_reflns_Laue_measured_fraction_max 0.996
_diffrn_reflns_limit_h_max 12
_diffrn_reflns_limit_h_min -12
_diffrn_reflns_limit_k_max 19
_diffrn_reflns_limit_k_min -19
_diffrn_reflns_limit_l_max 22
_diffrn_reflns_limit_l_min -22
_diffrn_reflns_number 24487
_diffrn_reflns_point_group_measured_fraction_full 0.996
_diffrn_reflns_point_group_measured_fraction_max 0.996
_diffrn_reflns_theta_full 25.242
_diffrn_reflns_theta_max 26.999
_diffrn_reflns_theta_min 1.405
_exptl_absorpt_coefficient_mu 6.701
_exptl_absorpt_correction_T_max 0.5023
_exptl_absorpt_correction_T_min 0.2837
_exptl_absorpt_correction_type multi-scan
_exptl_absorpt_process_details
;
[c.f. r.h. blessing, acta cryst. (1995), a51, 33-38]
;
_exptl_crystal_colour Colorless
_exptl_crystal_density_diffrn 1.863
_exptl_crystal_description unknown
_exptl_crystal_F_000 1288
_exptl_crystal_size_max 0.25
_exptl_crystal_size_mid 0.11
_exptl_crystal_size_min 0.05
_refine_diff_density_max 3.424
_refine_diff_density_min -2.539
_refine_diff_density_rms 0.200
_refine_ls_extinction_coef 0.00144(14)
_refine_ls_extinction_expression Fc^*^=kFc[1+0.001xFc^2^\l^3^/sin(2\q)]^-1/4^
_refine_ls_extinction_method SHELXL
_refine_ls_goodness_of_fit_ref 1.067
_refine_ls_hydrogen_treatment constr
_refine_ls_matrix_type full
_refine_ls_number_parameters 596
_refine_ls_number_reflns 10375
_refine_ls_number_restraints 0
_refine_ls_restrained_S_all 1.067
_refine_ls_R_factor_all 0.1122
_refine_ls_R_factor_gt 0.0769
_refine_ls_shift/su_max 0.001
_refine_ls_shift/su_mean 0.000
_refine_ls_structure_factor_coef Fsqd
_refine_ls_weighting_details 'w=1/[\s^2^(Fo^2^)+(0.0135P)^2^] where P=(Fo^2^+2Fc^2^)/3'
_refine_ls_weighting_scheme calc
_refine_ls_wR_factor_gt 0.1548
_refine_ls_wR_factor_ref 0.1760
_reflns_Friedel_coverage 0.000
_reflns_number_gt 6913
_reflns_number_total 10375
_reflns_threshold_expression 'I > 2\s(I)'
_cod_data_source_file c9ce00185a2.cif
_cod_data_source_block 1
_cod_depositor_comments
;
The following automatic conversions were performed:

'_exptl_absorpt_correction_type' value 'Multi-scan' changed to
'multi-scan' according to
/home/data/users/saulius/crontab/automatic-downloads/rss-feeds/RSC/lib/dictionaries/cif_core.dic
dictionary named 'cif_core.dic' version 2.4.2 from 2011-04-26.

Automatic conversion script
Id: cif_fix_values 4973 2017-02-22 13:04:09Z antanas 

 Adding full bibliography for 7233007--7233011.cif.
;
_cod_database_code 7233007
_shelx_space_group_comment
;
The symmetry employed for this shelxl refinement is uniquely defined
by the following loop, which should always be used as a source of
symmetry information in preference to the above space-group names.
They are only intended as comments.
;
_shelxl_version_number 2013-4

loop_
_space_group_symop_operation_xyz
'x, y, z'
'-x, -y, -z'

loop_
_atom_site_label
_atom_site_type_symbol
_atom_site_fract_x
_atom_site_fract_y
_atom_site_fract_z
_atom_site_U_iso_or_equiv
_atom_site_adp_type
_atom_site_occupancy
_atom_site_site_symmetry_order
_atom_site_calc_flag
_atom_site_refinement_flags_posn
_atom_site_refinement_flags_adp
C1 C 0.7819(10) 0.9946(6) 0.3459(6) 0.049(2) Uani 1 1 d . .
C2 C 0.8295(11) 0.9986(8) 0.4237(6) 0.062(3) Uani 1 1 d . .
H2 H 0.8421 0.9471 0.4399 0.075 Uiso 1 1 calc R U
C3 C 0.8586(13) 1.0790(9) 0.4780(7) 0.081(4) Uani 1 1 d . .
H3 H 0.8901 1.0826 0.5312 0.097 Uiso 1 1 calc R U
C4 C 0.8401(12) 1.1545(10) 0.4521(8) 0.087(4) Uani 1 1 d . .
H4 H 0.8588 1.2092 0.4884 0.105 Uiso 1 1 calc R U
C5 C 0.7942(11) 1.1503(8) 0.3732(7) 0.079(4) Uani 1 1 d . .
H5 H 0.7832 1.2020 0.3567 0.095 Uiso 1 1 calc R U
C6 C 0.7647(10) 1.0690(7) 0.3187(6) 0.063(3) Uani 1 1 d . .
H6 H 0.7342 1.0649 0.2654 0.076 Uiso 1 1 calc R U
C7 C 0.6563(12) 0.8344(7) 0.2907(6) 0.062(3) Uani 1 1 d . .
C8 C 0.6479(11) 0.7586(8) 0.2244(6) 0.055(3) Uani 1 1 d . .
C9 C 0.7276(11) 0.7765(7) 0.1637(5) 0.052(2) Uani 1 1 d . .
H9 H 0.7886 0.8365 0.1659 0.062 Uiso 1 1 calc R U
C10 C 0.6320(11) 0.6230(7) 0.1002(6) 0.055(3) Uani 1 1 d . .
H10 H 0.6254 0.5770 0.0575 0.066 Uiso 1 1 calc R U
C11 C 0.5532(12) 0.5990(8) 0.1574(7) 0.072(3) Uani 1 1 d . .
H11 H 0.4961 0.5379 0.1543 0.087 Uiso 1 1 calc R U
C12 C 0.5611(11) 0.6688(8) 0.2206(6) 0.067(3) Uani 1 1 d . .
H12 H 0.5078 0.6546 0.2600 0.081 Uiso 1 1 calc R U
C13 C 0.3737(10) 0.5093(6) -0.3377(6) 0.047(2) Uani 1 1 d . .
C14 C 0.4394(11) 0.4786(7) -0.3943(6) 0.061(3) Uani 1 1 d . .
H14 H 0.5381 0.5113 -0.3971 0.073 Uiso 1 1 calc R U
C15 C 0.3580(11) 0.3981(7) -0.4482(6) 0.069(3) Uani 1 1 d . .
H15 H 0.4000 0.3770 -0.4892 0.083 Uiso 1 1 calc R U
C16 C 0.2139(11) 0.3485(8) -0.4415(7) 0.068(3) Uani 1 1 d . .
H16 H 0.1600 0.2933 -0.4774 0.082 Uiso 1 1 calc R U
C17 C 0.1491(12) 0.3800(8) -0.3821(7) 0.074(3) Uani 1 1 d . .
H17 H 0.0525 0.3463 -0.3770 0.089 Uiso 1 1 calc R U
C18 C 0.2318(11) 0.4635(7) -0.3298(6) 0.058(3) Uani 1 1 d . .
H18 H 0.1900 0.4874 -0.2900 0.069 Uiso 1 1 calc R U
C19 C 0.4450(12) 0.6706(7) -0.2849(6) 0.064(3) Uani 1 1 d . .
C20 C 0.5440(10) 0.7461(7) -0.2181(5) 0.050(2) Uani 1 1 d . .
C21 C 0.6289(10) 0.7284(7) -0.1566(5) 0.051(2) Uani 1 1 d . .
H21 H 0.6259 0.6680 -0.1577 0.062 Uiso 1 1 calc R U
C22 C 0.7191(11) 0.8820(7) -0.0914(6) 0.053(2) Uani 1 1 d . .
H22 H 0.7755 0.9275 -0.0473 0.063 Uiso 1 1 calc R U
C23 C 0.6388(12) 0.9049(7) -0.1530(7) 0.071(3) Uani 1 1 d . .
H23 H 0.6440 0.9657 -0.1515 0.085 Uiso 1 1 calc R U
C24 C 0.5510(12) 0.8347(7) -0.2168(6) 0.073(3) Uani 1 1 d . .
H24 H 0.4967 0.8485 -0.2586 0.087 Uiso 1 1 calc R U
C25 C 1.1297(10) 0.4863(7) 0.3418(6) 0.051(2) Uani 1 1 d . .
C26 C 1.1226(10) 0.4847(7) 0.4185(5) 0.055(2) Uani 1 1 d . .
H26 H 1.0665 0.4309 0.4315 0.066 Uiso 1 1 calc R U
C27 C 1.1971(11) 0.5612(8) 0.4757(6) 0.065(3) Uani 1 1 d . .
H27 H 1.1918 0.5598 0.5278 0.078 Uiso 1 1 calc R U
C28 C 1.2819(11) 0.6423(8) 0.4569(7) 0.071(3) Uani 1 1 d . .
H28 H 1.3353 0.6945 0.4962 0.085 Uiso 1 1 calc R U
C29 C 1.2851(12) 0.6437(8) 0.3792(7) 0.074(3) Uani 1 1 d . .
H29 H 1.3381 0.6980 0.3659 0.089 Uiso 1 1 calc R U
C30 C 1.2101(11) 0.5649(7) 0.3203(6) 0.065(3) Uani 1 1 d . .
H30 H 1.2141 0.5654 0.2678 0.078 Uiso 1 1 calc R U
C31 C 1.0841(11) 0.3341(7) 0.2738(6) 0.058(3) Uani 1 1 d . .
C32 C 0.9790(10) 0.2601(7) 0.2069(6) 0.050(2) Uani 1 1 d . .
C33 C 0.8692(10) 0.2758(7) 0.1554(5) 0.055(2) Uani 1 1 d . .
H33 H 0.8599 0.3342 0.1629 0.066 Uiso 1 1 calc R U
C34 C 0.7903(11) 0.1269(7) 0.0828(6) 0.054(2) Uani 1 1 d . .
H34 H 0.7262 0.0817 0.0403 0.065 Uiso 1 1 calc R U
C35 C 0.8969(11) 0.1052(8) 0.1307(6) 0.066(3) Uani 1 1 d . .
H35 H 0.9047 0.0465 0.1217 0.079 Uiso 1 1 calc R U
C36 C 0.9915(10) 0.1742(7) 0.1926(6) 0.057(3) Uani 1 1 d . .
H36 H 1.0655 0.1619 0.2254 0.068 Uiso 1 1 calc R U
C37 C 0.7181(11) 0.0105(7) -0.3344(6) 0.056(3) Uani 1 1 d . .
C38 C 0.5947(11) -0.0172(7) -0.3926(6) 0.061(3) Uani 1 1 d . .
H38 H 0.5297 0.0172 -0.3951 0.074 Uiso 1 1 calc R U
C39 C 0.5656(11) -0.0967(8) -0.4484(7) 0.075(3) Uani 1 1 d . .
H39 H 0.4796 -0.1177 -0.4883 0.089 Uiso 1 1 calc R U
C40 C 0.6660(12) -0.1442(7) -0.4441(7) 0.068(3) Uani 1 1 d . .
H40 H 0.6487 -0.1969 -0.4827 0.082 Uiso 1 1 calc R U
C41 C 0.7918(12) -0.1163(7) -0.3843(6) 0.071(3) Uani 1 1 d . .
H41 H 0.8566 -0.1508 -0.3812 0.085 Uiso 1 1 calc R U
C42 C 0.8198(12) -0.0354(7) -0.3285(6) 0.066(3) Uani 1 1 d . .
H42 H 0.9055 -0.0133 -0.2884 0.080 Uiso 1 1 calc R U
C43 C 0.8484(11) 0.1692(7) -0.2737(6) 0.058(3) Uani 1 1 d . .
C44 C 0.8588(11) 0.2439(8) -0.2064(6) 0.052(2) Uani 1 1 d . .
C45 C 0.7594(12) 0.2278(7) -0.1538(5) 0.059(3) Uani 1 1 d . .
H45 H 0.6883 0.1693 -0.1613 0.071 Uiso 1 1 calc R U
C46 C 0.8666(11) 0.3774(7) -0.0832(6) 0.058(3) Uani 1 1 d . .
H46 H 0.8690 0.4231 -0.0414 0.070 Uiso 1 1 calc R U
C47 C 0.9679(11) 0.3988(8) -0.1310(6) 0.064(3) Uani 1 1 d . .
H47 H 1.0389 0.4575 -0.1216 0.077 Uiso 1 1 calc R U
C48 C 0.9621(12) 0.3295(7) -0.1949(6) 0.062(3) Uani 1 1 d . .
H48 H 1.0286 0.3423 -0.2290 0.074 Uiso 1 1 calc R U
Cl1 Cl 1.0236(3) 0.89676(17) 0.07843(15) 0.0622(7) Uani 1 1 d . .
Cl2 Cl 0.8340(3) 0.60104(18) -0.07043(15) 0.0663(7) Uani 1 1 d . .
Cl3 Cl 0.6455(3) 0.39892(18) 0.07379(16) 0.0672(7) Uani 1 1 d . .
Cl4 Cl 0.4600(3) 0.09959(19) -0.07252(16) 0.0696(7) Uani 1 1 d . .
Hg1 Hg 0.86862(4) 0.74931(2) 0.00416(2) 0.05310(15) Uani 1 1 d . .
Hg2 Hg 0.60304(4) 0.24920(3) 0.00030(2) 0.05288(15) Uani 1 1 d . .
N1 N 0.7177(8) 0.7091(5) 0.1026(4) 0.0516(19) Uani 1 1 d . .
N2 N 0.7153(8) 0.7947(5) -0.0952(4) 0.0478(18) Uani 1 1 d . .
N3 N 0.7758(9) 0.2094(5) 0.0950(5) 0.056(2) Uani 1 1 d . .
N4 N 0.7637(8) 0.2931(5) -0.0939(4) 0.0467(18) Uani 1 1 d . .
O1 O 0.5719(10) 0.8263(6) 0.3352(5) 0.099(3) Uani 1 1 d . .
O2 O 0.7631(8) 0.9142(5) 0.2892(4) 0.0596(19) Uani 1 1 d . .
O3 O 0.3613(10) 0.6788(6) -0.3373(5) 0.119(4) Uani 1 1 d . .
O4 O 0.4616(7) 0.5884(5) -0.2779(4) 0.0590(19) Uani 1 1 d . .
O5 O 1.1836(8) 0.3244(6) 0.3155(5) 0.088(3) Uani 1 1 d . .
O6 O 1.0447(8) 0.4118(5) 0.2802(4) 0.0608(19) Uani 1 1 d . .
O7 O 0.9293(10) 0.1785(6) -0.3211(5) 0.098(3) Uani 1 1 d . .
O8 O 0.7403(8) 0.0889(5) -0.2751(4) 0.0581(18) Uani 1 1 d . .

loop_
_atom_site_aniso_label
_atom_site_aniso_U_11
_atom_site_aniso_U_22
_atom_site_aniso_U_33
_atom_site_aniso_U_23
_atom_site_aniso_U_13
_atom_site_aniso_U_12
C1 0.053(5) 0.027(5) 0.056(6) -0.005(4) 0.012(5) 0.005(4)
C2 0.070(6) 0.064(8) 0.056(7) 0.010(5) 0.015(5) 0.027(6)
C3 0.086(8) 0.084(11) 0.056(7) -0.007(7) 0.017(6) 0.014(8)
C4 0.060(6) 0.080(10) 0.097(10) -0.030(8) 0.010(7) 0.017(7)
C5 0.068(6) 0.039(7) 0.115(10) -0.011(7) 0.000(7) 0.017(6)
C6 0.068(6) 0.047(7) 0.069(7) 0.014(6) 0.004(5) 0.014(5)
C7 0.075(7) 0.041(7) 0.062(7) 0.001(5) 0.008(6) 0.016(6)
C8 0.058(5) 0.050(7) 0.058(6) 0.011(5) 0.014(5) 0.018(5)
C9 0.071(6) 0.041(6) 0.043(5) -0.001(4) -0.001(5) 0.028(5)
C10 0.074(6) 0.027(6) 0.062(7) 0.004(5) 0.008(5) 0.018(5)
C11 0.083(7) 0.040(7) 0.094(9) 0.021(6) 0.027(7) 0.014(6)
C12 0.074(7) 0.048(7) 0.073(7) 0.007(6) 0.023(6) 0.010(6)
C13 0.050(5) 0.026(5) 0.058(6) -0.001(4) -0.005(4) 0.015(4)
C14 0.058(6) 0.058(7) 0.064(7) -0.002(6) 0.006(5) 0.026(5)
C15 0.076(7) 0.050(7) 0.074(8) -0.017(6) 0.009(6) 0.027(6)
C16 0.072(7) 0.052(8) 0.080(8) 0.010(6) 0.001(6) 0.028(6)
C17 0.073(7) 0.056(8) 0.088(9) 0.019(6) 0.014(6) 0.014(6)
C18 0.080(7) 0.045(7) 0.054(6) 0.012(5) 0.012(5) 0.028(6)
C19 0.086(7) 0.042(7) 0.055(7) -0.001(5) -0.012(6) 0.025(6)
C20 0.060(5) 0.042(6) 0.037(5) 0.002(4) -0.014(4) 0.014(5)
C21 0.065(5) 0.039(6) 0.046(6) 0.000(4) -0.001(5) 0.021(5)
C22 0.074(6) 0.031(6) 0.044(6) 0.003(4) -0.002(5) 0.013(5)
C23 0.097(8) 0.030(6) 0.085(9) 0.012(6) -0.003(7) 0.029(6)
C24 0.096(8) 0.046(7) 0.070(8) 0.014(6) -0.019(6) 0.029(6)
C25 0.050(5) 0.038(6) 0.054(6) -0.003(5) -0.003(5) 0.013(5)
C26 0.068(6) 0.048(7) 0.045(6) 0.011(5) 0.005(5) 0.015(5)
C27 0.072(6) 0.065(8) 0.041(6) -0.019(5) -0.009(5) 0.023(6)
C28 0.063(6) 0.069(9) 0.069(8) -0.015(6) -0.007(6) 0.032(6)
C29 0.074(7) 0.048(7) 0.095(9) 0.014(7) 0.000(7) 0.021(6)
C30 0.073(6) 0.063(8) 0.058(7) 0.008(6) 0.009(6) 0.025(6)
C31 0.062(6) 0.052(7) 0.057(7) 0.001(5) 0.006(5) 0.022(5)
C32 0.060(5) 0.046(6) 0.045(6) 0.008(5) 0.006(5) 0.021(5)
C33 0.075(6) 0.040(6) 0.051(6) 0.001(5) 0.009(5) 0.026(5)
C34 0.069(6) 0.036(6) 0.051(6) 0.006(5) 0.012(5) 0.011(5)
C35 0.079(7) 0.048(7) 0.080(8) 0.013(6) 0.007(6) 0.037(6)
C36 0.063(6) 0.049(7) 0.063(7) 0.018(5) 0.007(5) 0.024(5)
C37 0.073(6) 0.046(7) 0.052(6) 0.003(5) 0.019(5) 0.027(5)
C38 0.064(6) 0.052(7) 0.062(7) 0.002(5) 0.007(5) 0.018(5)
C39 0.062(6) 0.068(9) 0.076(8) -0.010(7) -0.003(6) 0.018(6)
C40 0.083(7) 0.036(7) 0.080(8) 0.002(6) 0.019(6) 0.018(6)
C41 0.093(8) 0.052(8) 0.082(8) 0.010(6) 0.032(7) 0.041(7)
C42 0.079(7) 0.057(8) 0.071(7) 0.011(6) 0.025(6) 0.030(6)
C43 0.071(6) 0.036(6) 0.066(7) 0.009(5) 0.016(6) 0.017(5)
C44 0.068(6) 0.057(7) 0.045(6) 0.021(5) 0.013(5) 0.032(6)
C45 0.083(7) 0.046(7) 0.050(6) 0.007(5) 0.007(5) 0.029(6)
C46 0.081(7) 0.040(6) 0.051(6) 0.008(5) 0.005(5) 0.023(6)
C47 0.066(6) 0.046(7) 0.066(7) 0.008(6) 0.000(6) 0.007(5)
C48 0.086(7) 0.034(6) 0.061(7) 0.012(5) 0.019(6) 0.012(5)
Cl1 0.0733(15) 0.0358(15) 0.0611(16) 0.0008(11) -0.0031(13) 0.0073(12)
Cl2 0.0981(19) 0.0395(16) 0.0574(16) -0.0009(12) 0.0053(14) 0.0279(15)
Cl3 0.0848(17) 0.0410(16) 0.0748(18) -0.0013(13) 0.0194(15) 0.0255(14)
Cl4 0.0753(16) 0.0440(17) 0.0728(18) 0.0008(13) 0.0010(14) 0.0082(14)
Hg1 0.0749(3) 0.0346(3) 0.0428(2) 0.00317(18) 0.00132(19) 0.0155(2)
Hg2 0.0636(3) 0.0360(3) 0.0540(3) 0.00164(19) 0.00712(19) 0.01580(19)
N1 0.062(4) 0.033(5) 0.056(5) 0.002(4) 0.007(4) 0.017(4)
N2 0.063(4) 0.035(5) 0.043(4) 0.000(3) 0.001(4) 0.022(4)
N3 0.072(5) 0.027(5) 0.062(5) -0.006(4) 0.007(4) 0.016(4)
N4 0.057(4) 0.034(5) 0.049(4) 0.008(3) 0.004(4) 0.018(4)
O1 0.119(7) 0.073(6) 0.095(6) -0.008(5) 0.064(6) 0.011(5)
O2 0.071(4) 0.032(4) 0.063(5) -0.006(3) 0.015(4) 0.006(4)
O3 0.163(8) 0.050(6) 0.102(7) -0.005(5) -0.079(6) 0.032(6)
O4 0.065(4) 0.040(4) 0.058(5) 0.005(4) -0.012(3) 0.012(4)
O5 0.090(5) 0.069(6) 0.083(6) -0.014(4) -0.035(5) 0.036(5)
O6 0.071(4) 0.045(5) 0.055(4) -0.006(4) -0.012(4) 0.021(4)
O7 0.135(7) 0.060(6) 0.090(6) -0.003(5) 0.068(6) 0.007(5)
O8 0.073(4) 0.040(4) 0.053(4) -0.001(3) 0.015(4) 0.012(4)

loop_
_atom_type_symbol
_atom_type_description
_atom_type_scat_dispersion_real
_atom_type_scat_dispersion_imag
_atom_type_scat_source
C C 0.0033 0.0016 'International Tables Vol C Tables 4.2.6.8 and 6.1.1.4'
H H 0.0000 0.0000 'International Tables Vol C Tables 4.2.6.8 and 6.1.1.4'
Cl Cl 0.1484 0.1585 'International Tables Vol C Tables 4.2.6.8 and 6.1.1.4'
Hg Hg -2.3894 9.2266 'International Tables Vol C Tables 4.2.6.8 and 6.1.1.4'
N N 0.0061 0.0033 'International Tables Vol C Tables 4.2.6.8 and 6.1.1.4'
O O 0.0106 0.0060 'International Tables Vol C Tables 4.2.6.8 and 6.1.1.4'

loop_
_geom_angle_atom_site_label_1
_geom_angle_atom_site_label_2
_geom_angle_atom_site_label_3
_geom_angle
C2 C1 C6 122.6(10)
C2 C1 O2 119.8(9)
C6 C1 O2 117.3(9)
C1 C2 C3 119.7(11)
C1 C2 H2 120.1
C3 C2 H2 120.1
C2 C3 C4 118.7(12)
C2 C3 H3 120.6
C4 C3 H3 120.6
C3 C4 C5 121.2(12)
C3 C4 H4 119.4
C5 C4 H4 119.4
C4 C5 C6 119.8(12)
C4 C5 H5 120.1
C6 C5 H5 120.1
C1 C6 C5 117.9(10)
C1 C6 H6 121.0
C5 C6 H6 121.0
O1 C7 O2 124.9(10)
O1 C7 C8 123.6(10)
O2 C7 C8 111.2(9)
C12 C8 C9 117.9(10)
C12 C8 C7 120.9(9)
C9 C8 C7 121.2(10)
N1 C9 C8 121.7(10)
N1 C9 H9 119.1
C8 C9 H9 119.1
N1 C10 C11 123.2(10)
N1 C10 H10 118.4
C11 C10 H10 118.4
C10 C11 C12 118.1(10)
C10 C11 H11 120.9
C12 C11 H11 120.9
C8 C12 C11 119.9(10)
C8 C12 H12 120.0
C11 C12 H12 120.0
C14 C13 C18 123.1(9)
C14 C13 O4 118.9(8)
C18 C13 O4 117.6(9)
C13 C14 C15 118.8(9)
C13 C14 H14 120.6
C15 C14 H14 120.6
C14 C15 C16 119.9(10)
C14 C15 H15 120.0
C16 C15 H15 120.0
C17 C16 C15 120.6(11)
C17 C16 H16 119.7
C15 C16 H16 119.7
C16 C17 C18 118.4(10)
C16 C17 H17 120.8
C18 C17 H17 120.8
C13 C18 C17 119.1(9)
C13 C18 H18 120.4
C17 C18 H18 120.4
O3 C19 O4 123.2(10)
O3 C19 C20 125.7(10)
O4 C19 C20 111.1(9)
C24 C20 C21 118.5(9)
C24 C20 C19 120.1(9)
C21 C20 C19 121.4(10)
N2 C21 C20 122.3(9)
N2 C21 H21 118.8
C20 C21 H21 118.8
N2 C22 C23 120.4(9)
N2 C22 H22 119.8
C23 C22 H22 119.8
C24 C23 C22 118.5(10)
C24 C23 H23 120.8
C22 C23 H23 120.8
C20 C24 C23 120.2(10)
C20 C24 H24 119.9
C23 C24 H24 119.9
C26 C25 C30 121.6(9)
C26 C25 O6 122.2(9)
C30 C25 O6 115.9(9)
C27 C26 C25 120.1(10)
C27 C26 H26 120.0
C25 C26 H26 120.0
C26 C27 C28 120.5(10)
C26 C27 H27 119.8
C28 C27 H27 119.8
C29 C28 C27 118.9(10)
C29 C28 H28 120.6
C27 C28 H28 120.6
C28 C29 C30 120.9(11)
C28 C29 H29 119.5
C30 C29 H29 119.5
C25 C30 C29 118.0(10)
C25 C30 H30 121.0
C29 C30 H30 121.0
O5 C31 O6 125.8(10)
O5 C31 C32 123.7(10)
O6 C31 C32 110.5(8)
C36 C32 C33 117.1(9)
C36 C32 C31 120.6(9)
C33 C32 C31 122.3(9)
N3 C33 C32 122.1(9)
N3 C33 H33 119.0
C32 C33 H33 119.0
N3 C34 C35 122.5(10)
N3 C34 H34 118.7
C35 C34 H34 118.7
C36 C35 C34 117.3(10)
C36 C35 H35 121.4
C34 C35 H35 121.4
C32 C36 C35 121.6(9)
C32 C36 H36 119.2
C35 C36 H36 119.2
C38 C37 C42 123.2(10)
C38 C37 O8 118.3(9)
C42 C37 O8 118.4(10)
C37 C38 C39 119.4(10)
C37 C38 H38 120.3
C39 C38 H38 120.3
C40 C39 C38 118.6(11)
C40 C39 H39 120.7
C38 C39 H39 120.7
C39 C40 C41 122.0(10)
C39 C40 H40 119.0
C41 C40 H40 119.0
C40 C41 C42 118.6(10)
C40 C41 H41 120.7
C42 C41 H41 120.7
C37 C42 C41 118.1(11)
C37 C42 H42 121.0
C41 C42 H42 121.0
O7 C43 O8 123.4(10)
O7 C43 C44 124.0(10)
O8 C43 C44 112.6(9)
C48 C44 C45 118.3(10)
C48 C44 C43 121.1(9)
C45 C44 C43 120.5(10)
N4 C45 C44 122.2(10)
N4 C45 H45 118.9
C44 C45 H45 118.9
N4 C46 C47 122.9(10)
N4 C46 H46 118.5
C47 C46 H46 118.5
C46 C47 C48 118.2(10)
C46 C47 H47 120.9
C48 C47 H47 120.9
C44 C48 C47 119.6(10)
C44 C48 H48 120.2
C47 C48 H48 120.2
Cl1 Hg1 Cl2 152.04(10)
Cl1 Hg1 N1 96.12(19)
Cl2 Hg1 N1 100.71(19)
Cl1 Hg1 N2 99.54(19)
Cl2 Hg1 N2 96.61(19)
N1 Hg1 N2 107.2(2)
Cl4 Hg2 Cl3 156.69(10)
Cl4 Hg2 N4 97.08(19)
Cl3 Hg2 N4 97.74(19)
Cl4 Hg2 N3 98.79(19)
Cl3 Hg2 N3 96.06(19)
N4 Hg2 N3 100.6(2)
C10 N1 C9 119.0(9)
C10 N1 Hg1 122.8(7)
C9 N1 Hg1 118.1(7)
C21 N2 C22 120.0(8)
C21 N2 Hg1 116.9(6)
C22 N2 Hg1 123.1(6)
C34 N3 C33 119.4(9)
C34 N3 Hg2 121.1(7)
C33 N3 Hg2 119.1(7)
C45 N4 C46 118.7(9)
C45 N4 Hg2 117.9(7)
C46 N4 Hg2 122.9(6)
C7 O2 C1 118.9(8)
C19 O4 C13 117.6(7)
C31 O6 C25 117.2(8)
C43 O8 C37 119.7(8)

loop_
_geom_bond_atom_site_label_1
_geom_bond_atom_site_label_2
_geom_bond_distance
C1 C2 1.367(13)
C1 C6 1.370(13)
C1 O2 1.414(11)
C2 C3 1.371(14)
C2 H2 0.9300
C3 C4 1.380(17)
C3 H3 0.9300
C4 C5 1.382(16)
C4 H4 0.9300
C5 C6 1.382(13)
C5 H5 0.9300
C6 H6 0.9300
C7 O1 1.188(11)
C7 O2 1.351(12)
C7 C8 1.493(14)
C8 C12 1.377(14)
C8 C9 1.408(13)
C9 N1 1.344(11)
C9 H9 0.9300
C10 N1 1.331(11)
C10 C11 1.369(14)
C10 H10 0.9300
C11 C12 1.398(14)
C11 H11 0.9300
C12 H12 0.9300
C13 C14 1.342(12)
C13 C18 1.354(12)
C13 O4 1.423(11)
C14 C15 1.374(13)
C14 H14 0.9300
C15 C16 1.381(13)
C15 H15 0.9300
C16 C17 1.378(13)
C16 H16 0.9300
C17 C18 1.393(13)
C17 H17 0.9300
C18 H18 0.9300
C19 O3 1.181(11)
C19 O4 1.360(12)
C19 C20 1.488(13)
C20 C24 1.360(13)
C20 C21 1.373(12)
C21 N2 1.334(10)
C21 H21 0.9300
C22 N2 1.340(11)
C22 C23 1.394(13)
C22 H22 0.9300
C23 C24 1.390(14)
C23 H23 0.9300
C24 H24 0.9300
C25 C26 1.366(12)
C25 C30 1.376(13)
C25 O6 1.396(11)
C26 C27 1.352(12)
C26 H26 0.9300
C27 C28 1.396(15)
C27 H27 0.9300
C28 C29 1.376(14)
C28 H28 0.9300
C29 C30 1.391(13)
C29 H29 0.9300
C30 H30 0.9300
C31 O5 1.174(11)
C31 O6 1.362(12)
C31 C32 1.496(13)
C32 C36 1.365(13)
C32 C33 1.388(12)
C33 N3 1.344(11)
C33 H33 0.9300
C34 N3 1.319(11)
C34 C35 1.381(13)
C34 H34 0.9300
C35 C36 1.380(13)
C35 H35 0.9300
C36 H36 0.9300
C37 C38 1.348(13)
C37 C42 1.363(13)
C37 O8 1.410(11)
C38 C39 1.375(13)
C38 H38 0.9300
C39 C40 1.371(14)
C39 H39 0.9300
C40 C41 1.378(14)
C40 H40 0.9300
C41 C42 1.394(13)
C41 H41 0.9300
C42 H42 0.9300
C43 O7 1.205(11)
C43 O8 1.350(12)
C43 C44 1.487(13)
C44 C48 1.357(13)
C44 C45 1.406(13)
C45 N4 1.326(11)
C45 H45 0.9300
C46 N4 1.342(11)
C46 C47 1.362(13)
C46 H46 0.9300
C47 C48 1.407(13)
C47 H47 0.9300
C48 H48 0.9300
Cl1 Hg1 2.361(3)
Cl2 Hg1 2.365(3)
Cl3 Hg2 2.360(3)
Cl4 Hg2 2.352(3)
Hg1 N1 2.436(7)
Hg1 N2 2.447(7)
Hg2 N4 2.444(7)
Hg2 N3 2.456(8)

loop_
_geom_torsion_atom_site_label_1
_geom_torsion_atom_site_label_2
_geom_torsion_atom_site_label_3
_geom_torsion_atom_site_label_4
_geom_torsion
C6 C1 C2 C3 1.5(15)
O2 C1 C2 C3 175.1(9)
C1 C2 C3 C4 -0.6(17)
C2 C3 C4 C5 -0.4(18)
C3 C4 C5 C6 0.6(17)
C2 C1 C6 C5 -1.3(15)
O2 C1 C6 C5 -175.1(8)
C4 C5 C6 C1 0.3(16)
O1 C7 C8 C12 -13.7(18)
O2 C7 C8 C12 171.3(9)
O1 C7 C8 C9 166.0(11)
O2 C7 C8 C9 -8.9(14)
C12 C8 C9 N1 1.5(15)
C7 C8 C9 N1 -178.2(9)
N1 C10 C11 C12 1.3(17)
C9 C8 C12 C11 -0.6(17)
C7 C8 C12 C11 179.2(10)
C10 C11 C12 C8 -0.7(18)
C18 C13 C14 C15 1.6(16)
O4 C13 C14 C15 174.8(9)
C13 C14 C15 C16 -2.6(16)
C14 C15 C16 C17 1.4(17)
C15 C16 C17 C18 0.8(16)
C14 C13 C18 C17 0.6(15)
O4 C13 C18 C17 -172.6(9)
C16 C17 C18 C13 -1.8(15)
O3 C19 C20 C24 -4.7(19)
O4 C19 C20 C24 175.9(10)
O3 C19 C20 C21 174.8(12)
O4 C19 C20 C21 -4.6(14)
C24 C20 C21 N2 1.2(15)
C19 C20 C21 N2 -178.3(9)
N2 C22 C23 C24 2.4(16)
C21 C20 C24 C23 -1.9(17)
C19 C20 C24 C23 177.5(10)
C22 C23 C24 C20 0.2(18)
C30 C25 C26 C27 -0.8(15)
O6 C25 C26 C27 -174.4(9)
C25 C26 C27 C28 -0.1(16)
C26 C27 C28 C29 1.7(16)
C27 C28 C29 C30 -2.4(16)
C26 C25 C30 C29 0.1(15)
O6 C25 C30 C29 174.1(8)
C28 C29 C30 C25 1.5(16)
O5 C31 C32 C36 2.4(16)
O6 C31 C32 C36 -175.9(9)
O5 C31 C32 C33 -175.4(11)
O6 C31 C32 C33 6.3(13)
C36 C32 C33 N3 1.6(15)
C31 C32 C33 N3 179.5(9)
N3 C34 C35 C36 -0.8(16)
C33 C32 C36 C35 -1.4(15)
C31 C32 C36 C35 -179.3(9)
C34 C35 C36 C32 1.0(15)
C42 C37 C38 C39 1.7(17)
O8 C37 C38 C39 -176.0(10)
C37 C38 C39 C40 -1.7(17)
C38 C39 C40 C41 2.1(18)
C39 C40 C41 C42 -2.4(17)
C38 C37 C42 C41 -2.0(16)
O8 C37 C42 C41 175.8(9)
C40 C41 C42 C37 2.3(16)
O7 C43 C44 C48 0.8(17)
O8 C43 C44 C48 179.4(9)
O7 C43 C44 C45 179.6(10)
O8 C43 C44 C45 -1.8(14)
C48 C44 C45 N4 0.0(15)
C43 C44 C45 N4 -178.9(9)
N4 C46 C47 C48 1.0(16)
C45 C44 C48 C47 0.6(15)
C43 C44 C48 C47 179.5(10)
C46 C47 C48 C44 -1.1(16)
C11 C10 N1 C9 -0.5(15)
C11 C10 N1 Hg1 176.4(8)
C8 C9 N1 C10 -1.0(14)
C8 C9 N1 Hg1 -178.0(7)
C20 C21 N2 C22 1.4(14)
C20 C21 N2 Hg1 -176.5(7)
C23 C22 N2 C21 -3.2(15)
C23 C22 N2 Hg1 174.6(7)
C35 C34 N3 C33 1.1(15)
C35 C34 N3 Hg2 173.5(7)
C32 C33 N3 C34 -1.5(15)
C32 C33 N3 Hg2 -174.1(7)
C44 C45 N4 C46 -0.1(14)
C44 C45 N4 Hg2 -173.2(7)
C47 C46 N4 C45 -0.4(14)
C47 C46 N4 Hg2 172.3(7)
O1 C7 O2 C1 2.3(17)
C8 C7 O2 C1 177.2(9)
C2 C1 O2 C7 64.3(13)
C6 C1 O2 C7 -121.8(10)
O3 C19 O4 C13 0.5(17)
C20 C19 O4 C13 180.0(8)
C14 C13 O4 C19 100.2(11)
C18 C13 O4 C19 -86.2(11)
O5 C31 O6 C25 -0.2(16)
C32 C31 O6 C25 178.0(8)
C26 C25 O6 C31 -69.6(12)
C30 C25 O6 C31 116.4(10)
O7 C43 O8 C37 0.0(16)
C44 C43 O8 C37 -178.6(8)
C38 C37 O8 C43 -106.3(11)
C42 C37 O8 C43 75.9(13)
